data_7133866
loop_
_publ_author_name
'Escomel, L&#xe9;on'
'Le D&#xe9;, Quentin'
'Benonie, Maxime'
'Vendier, Laure'
'Simonneau, Antoine'

_publ_section_title
;
 Low-valent group 6 metals/Al(C<sub>6</sub>F<sub>5</sub>)<sub>3</sub>
 donor-acceptor systems for CO<sub>2</sub> activation and cleavage.
;
_journal_issue 90
_journal_name_full 'Chemical communications (Cambridge, England)'
_journal_page_first 13235
_journal_page_last 13238
_journal_paper_doi 10.1039/d4cc02349h
_journal_volume 60
_journal_year 2024
_chemical_formula_moiety 'C58 H48 Al2 F30 Mo O4 P4'
_chemical_formula_sum 'C58 H48 Al2 F30 Mo O4 P4'
_chemical_formula_weight 1652.76
_space_group_crystal_system monoclinic
_space_group_IT_number 13
_space_group_name_Hall '-P 2yac'
_space_group_name_H-M_alt 'P 1 2/n 1'
_atom_sites_solution_hydrogens difmap
_audit_creation_method SHELXL-2019/3
_audit_update_record
;
2024-07-04 deposited with the CCDC.	2024-10-15 downloaded from the CCDC.
;
_cell_angle_alpha 90
_cell_angle_beta 107.491(3)
_cell_angle_gamma 90
_cell_formula_units_Z 2
_cell_length_a 13.8498(4)
_cell_length_b 14.1073(5)
_cell_length_c 21.9884(8)
_cell_measurement_reflns_used 11157
_cell_measurement_temperature 100(2)
_cell_measurement_theta_max 69.4440
_cell_measurement_theta_min 3.1180
_cell_volume 4097.5(2)
_computing_cell_refinement 'CrysAlisPro 1.171.42.102a (Rigaku OD, 2023)'
_computing_data_collection 'CrysAlisPro 1.171.42.102a (Rigaku OD, 2023)'
_computing_data_reduction 'CrysAlisPro 1.171.42.102a (Rigaku OD, 2023)'
_computing_molecular_graphics 'Mercury 2023.3.1 (Build 396380)'
_computing_structure_refinement 'SHELXL-2019/2 (Sheldrick, 2019)'
_computing_structure_solution 'SHELXT 2018/2 (Sheldrick, 2018)'
_diffrn_ambient_temperature 100(2)
_diffrn_detector 'Hybrid Pixel Array Detector'
_diffrn_detector_area_resol_mean 10.0000
_diffrn_detector_type HyPix
_diffrn_measured_fraction_theta_full 0.996
_diffrn_measured_fraction_theta_max 0.996
_diffrn_measurement_device 'four-circle diffractometer'
_diffrn_measurement_device_type 'XtaLAB Synergy, Dualflex, HyPix'
_diffrn_radiation_monochromator mirror
_diffrn_radiation_probe x-ray
_diffrn_radiation_type 'Cu K\a'
_diffrn_radiation_wavelength 1.54184
_diffrn_reflns_av_R_equivalents 0.0768
_diffrn_reflns_av_unetI/netI 0.0527
_diffrn_reflns_Laue_measured_fraction_full 0.996
_diffrn_reflns_Laue_measured_fraction_max 0.996
_diffrn_reflns_limit_h_max 16
_diffrn_reflns_limit_h_min -12
_diffrn_reflns_limit_k_max 15
_diffrn_reflns_limit_k_min -16
_diffrn_reflns_limit_l_max 25
_diffrn_reflns_limit_l_min -25
_diffrn_reflns_number 35975
_diffrn_reflns_point_group_measured_fraction_full 0.996
_diffrn_reflns_point_group_measured_fraction_max 0.996
_diffrn_reflns_theta_full 65.085
_diffrn_reflns_theta_max 65.085
_diffrn_reflns_theta_min 3.133
_diffrn_source 'micro-focus sealed X-ray tube'
_diffrn_source_type 'PhotonJet (Cu) X-ray Source'
_exptl_absorpt_coefficient_mu 3.220
_exptl_absorpt_correction_T_max 1.00000
_exptl_absorpt_correction_T_min 0.60507
_exptl_absorpt_correction_type multi-scan
_exptl_absorpt_process_details
;
CrysAlisPro 1.171.42.102a (Rigaku Oxford Diffraction, 2023)
Empirical absorption correction using spherical harmonics,
implemented in SCALE3 ABSPACK scaling algorithm.
;
_exptl_crystal_colour yellow
_exptl_crystal_density_diffrn 1.340
_exptl_crystal_description stick
_exptl_crystal_F_000 1652
_exptl_crystal_size_max 0.150
_exptl_crystal_size_mid 0.030
_exptl_crystal_size_min 0.020
_refine_diff_density_max 1.670
_refine_diff_density_min -1.340
_refine_diff_density_rms 0.093
_refine_ls_extinction_method none
_refine_ls_goodness_of_fit_ref 1.047
_refine_ls_hydrogen_treatment noref
_refine_ls_matrix_type full
_refine_ls_number_parameters 438
_refine_ls_number_reflns 6966
_refine_ls_number_restraints 0
_refine_ls_restrained_S_all 1.047
_refine_ls_R_factor_all 0.1018
_refine_ls_R_factor_gt 0.0833
_refine_ls_shift/su_max 0.000
_refine_ls_shift/su_mean 0.000
_refine_ls_structure_factor_coef Fsqd
_refine_ls_weighting_details 'w=1/[\s^2^(Fo^2^)+(0.1020P)^2^+13.5711P] where P=(Fo^2^+2Fc^2^)/3'
_refine_ls_weighting_scheme calc
_refine_ls_wR_factor_gt 0.2140
_refine_ls_wR_factor_ref 0.2286
_reflns_Friedel_coverage 0.000
_reflns_number_gt 5427
_reflns_number_total 6966
_reflns_threshold_expression 'I > 2\s(I)'
_cod_data_source_file d4cc02349h2.cif
_cod_data_source_block 20240502eqNMB075
_cod_depositor_comments 'Adding full bibliography for 7133865--7133867.cif.'
_cod_original_sg_symbol_H-M 'P 2/n'
_cod_database_code 7133866
_shelx_shelxl_version_number 2019/3
_shelx_space_group_comment
;
The symmetry employed for this shelxl refinement is uniquely defined
by the following loop, which should always be used as a source of
symmetry information in preference to the above space-group names.
They are only intended as comments.
;

loop_
_space_group_symop_operation_xyz
'x, y, z'
'x+1/2, -y, z+1/2'
'-x, -y, -z'
'-x-1/2, y, -z-1/2'

loop_
_atom_site_label
_atom_site_type_symbol
_atom_site_fract_x
_atom_site_fract_y
_atom_site_fract_z
_atom_site_U_iso_or_equiv
_atom_site_adp_type
_atom_site_occupancy
_atom_site_site_symmetry_order
_atom_site_calc_flag
_atom_site_refinement_flags_posn
_atom_site_refinement_flags_adp
_atom_site_refinement_flags_occupancy
_atom_site_disorder_assembly
_atom_site_disorder_group
C38A C 0.9555(18) 0.516(2) 0.7151(15) 0.111(2) Uani 0.5 1 d . . P A 1
H381 H 1.014290 0.469860 0.725590 0.133 Uiso 0.5 1 d . U P B 1
H382 H 0.910526 0.497200 0.673264 0.133 Uiso 0.5 1 d . U P C 1
C41A C 1.007(2) 0.315(2) 0.7968(13) 0.111(2) Uani 0.5 1 d . . P A 1
H412 H 1.006546 0.304426 0.750980 0.133 Uiso 0.5 1 d . U P D 1
H411 H 1.063744 0.264688 0.817904 0.133 Uiso 0.5 1 d . U P E 1
C48A C 0.6288(17) 0.0997(19) 0.7399(11) 0.111(2) Uani 0.5 1 d . . P F 1
H481 H 0.645250 0.079826 0.699580 0.133 Uiso 0.5 1 d . U P G 1
H482 H 0.607390 0.044786 0.757790 0.133 Uiso 0.5 1 d . U P H 1
H483 H 0.689700 0.127650 0.768353 0.133 Uiso 0.5 1 d . U P I 1
C49A C 0.5389(18) 0.1778(19) 0.7193(11) 0.111(2) Uani 0.5 1 d . . P F 1
H996 H 0.481627 0.157790 0.685660 0.133 Uiso 0.5 1 d . U P J 1
H997 H 0.516666 0.196220 0.754960 0.133 Uiso 0.5 1 d . U P K 1
C51A C 1.0057(17) 0.6229(18) 0.8554(11) 0.111(2) Uani 0.5 1 d . . P L 1
H511 H 1.013470 0.660144 0.895250 0.133 Uiso 0.5 1 d . U P M 1
H512 H 1.022810 0.663544 0.824490 0.133 Uiso 0.5 1 d . U P N 1
H513 H 1.051924 0.568830 0.866030 0.133 Uiso 0.5 1 d . U P O 1
C54A C 1.005(2) 0.428(2) 0.8094(11) 0.111(2) Uani 0.5 1 d . . P A 1
H541 H 1.077141 0.431396 0.822001 0.133 Uiso 0.5 1 d . U P P 1
H542 H 1.014170 0.395150 0.867520 0.133 Uiso 0.5 1 d . U P Q 1
C59A C 0.9974(16) 0.6173(17) 0.7126(10) 0.111(2) Uani 0.5 1 d . . P A 1
H591 H 0.946886 0.653124 0.679520 0.133 Uiso 0.5 1 d . U P R 1
H592 H 1.060429 0.613570 0.701150 0.133 Uiso 0.5 1 d . U P S 1
H593 H 1.009350 0.648204 0.753630 0.133 Uiso 0.5 1 d . U P T 1
C38B C 0.9236(18) 0.540(2) 0.7096(15) 0.111(2) Uani 0.5 1 d . . P A 2
H383 H 0.998160 0.556600 0.726727 0.133 Uiso 0.5 1 d . U P U 2
H384 H 0.919827 0.488250 0.679020 0.133 Uiso 0.5 1 d . U P V 2
C41B C 1.0198(9) 0.3574(11) 0.8159(8) 0.064(4) Uani 0.5 1 d . . P A 2
H414 H 1.032486 0.347740 0.770656 0.077 Uiso 0.5 1 d . . P W 2
H413 H 1.074787 0.324250 0.842740 0.077 Uiso 0.5 1 d . . P X 2
C48B C 0.4970(16) 0.1096(17) 0.7362(10) 0.111(2) Uani 0.5 1 d . . P F 2
H484 H 0.474380 0.150790 0.766180 0.133 Uiso 0.5 1 d . U P Y 2
H485 H 0.506240 0.046350 0.751224 0.133 Uiso 0.5 1 d . U P Z 2
H486 H 0.445516 0.113994 0.694090 0.133 Uiso 0.5 1 d . U P A 2
C49B C 0.5991(19) 0.154(2) 0.7289(12) 0.111(2) Uani 0.5 1 d . . P F 2
H994 H 0.623584 0.108420 0.704980 0.133 Uiso 0.5 1 d . U P B 2
H995 H 0.646240 0.153530 0.772160 0.133 Uiso 0.5 1 d . U P C 2
C51B C 0.9633(17) 0.6311(18) 0.8701(11) 0.111(2) Uani 0.5 1 d . . P L 2
H514 H 1.025764 0.596990 0.874380 0.133 Uiso 0.5 1 d . U P D 2
H515 H 0.947646 0.629292 0.911222 0.133 Uiso 0.5 1 d . U P E 2
H516 H 0.965970 0.695124 0.856440 0.133 Uiso 0.5 1 d . U P F 2
C54B C 1.0092(19) 0.445(2) 0.8357(11) 0.111(2) Uani 0.5 1 d . . P A 2
H543 H 1.063530 0.489466 0.820984 0.133 Uiso 0.5 1 d . U P G 2
H544 H 1.006800 0.456866 0.871344 0.133 Uiso 0.5 1 d . U P H 2
C59B C 0.8909(17) 0.5989(19) 0.6840(11) 0.111(2) Uani 0.5 1 d . . P A 2
H594 H 0.835920 0.619670 0.700990 0.133 Uiso 0.5 1 d . U P I 2
H595 H 0.861570 0.580260 0.639360 0.133 Uiso 0.5 1 d . U P J 2
H596 H 0.939525 0.649210 0.687990 0.133 Uiso 0.5 1 d . U P K 2
C1 C 0.7977(4) 0.3265(4) 0.6752(3) 0.0512(14) Uani 1 1 d . . . . .
C23 C 1.1013(8) 0.1198(6) 0.5332(5) 0.094(3) Uani 1 1 d . . . . .
C25 C 0.8297(6) 0.4173(6) 0.5389(3) 0.072(2) Uani 1 1 d . . . . .
C26 C 1.0099(7) 0.1623(6) 0.5284(5) 0.087(3) Uani 1 1 d . . . . .
C27 C 1.1714(6) 0.2036(6) 0.6302(5) 0.088(3) Uani 1 1 d . . . . .
C28 C 0.7509(6) 0.1939(6) 0.5117(4) 0.078(2) Uani 1 1 d . . . . .
C29 C 0.6501(7) 0.0502(6) 0.4941(6) 0.091(3) Uani 1 1 d . . . . .
C30 C 0.7870(9) 0.6091(7) 0.5118(5) 0.098(3) Uani 1 1 d . . . . .
C31 C 0.9935(6) 0.2253(5) 0.5727(4) 0.072(2) Uani 1 1 d . . . . .
C32 C 0.7090(8) 0.5487(7) 0.5036(4) 0.093(3) Uani 1 1 d . . . . .
C33 C 0.9053(7) 0.4827(6) 0.5462(4) 0.079(2) Uani 1 1 d . . . . .
C34 C 0.6299(10) 0.1541(9) 0.4099(5) 0.115(4) Uani 1 1 d . . . . .
C35 C 1.1820(7) 0.1413(6) 0.5848(6) 0.093(3) Uani 1 1 d . . . . .
C36 C 0.7338(7) 0.4530(6) 0.5178(3) 0.078(2) Uani 1 1 d . . . . .
C37 C 1.0778(6) 0.2434(5) 0.6222(4) 0.077(2) Uani 1 1 d . . . . .
C39 C 0.7239(7) 0.1123(6) 0.5328(5) 0.080(2) Uani 1 1 d . . . . .
C40 C 0.7015(8) 0.2136(8) 0.4481(5) 0.104(3) Uani 1 1 d . . . . .
C42 C 0.6043(8) 0.0761(7) 0.4335(5) 0.098(3) Uani 1 1 d . . . . .
C43 C 0.5821(7) 0.2461(10) 0.6095(5) 0.125(4) Uani 1 1 d . . . . .
H431 H 0.594930 0.307281 0.590660 0.150 Uiso 1 1 d . U . . .
H432 H 0.636006 0.202100 0.606680 0.150 Uiso 1 1 d . U . . .
C44 C 0.4886(8) 0.2107(7) 0.5702(5) 0.104(3) Uani 1 1 d . . . . .
H441 H 0.481860 0.143910 0.581000 0.124 Uiso 1 1 d . U . . .
H442 H 0.486936 0.215060 0.525364 0.124 Uiso 1 1 d . U . . .
H443 H 0.432906 0.247370 0.576880 0.124 Uiso 1 1 d . U . . .
C45 C 0.8847(9) 0.5816(6) 0.5320(4) 0.093(3) Uani 1 1 d . . . . .
C62 C 0.8892(10) 0.5868(11) 0.8274(6) 0.146(5) Uani 1 1 d . . . . .
H621 H 0.844580 0.638640 0.806170 0.176 Uiso 1 1 d . U . . .
H622 H 0.864440 0.562570 0.863024 0.176 Uiso 1 1 d . U . . .
F5 F 1.0709(3) 0.3055(3) 0.6683(2) 0.0920(15) Uani 1 1 d . . . . .
F8 F 1.0039(4) 0.4566(3) 0.5685(2) 0.0927(15) Uani 1 1 d . . . . .
F9 F 0.6539(4) 0.3958(3) 0.5108(2) 0.0851(12) Uani 1 1 d . . . . .
F10 F 1.2726(4) 0.1018(4) 0.5899(4) 0.125(2) Uani 1 1 d . . . . .
F11 F 0.9331(5) 0.1431(4) 0.4750(3) 0.1068(17) Uani 1 1 d . . . . .
F12 F 0.9660(5) 0.6406(3) 0.5428(3) 0.1080(18) Uani 1 1 d . . . . .
F13 F 0.7689(4) 0.0849(3) 0.5931(3) 0.0984(15) Uani 1 1 d . . . . .
F14 F 0.6268(5) -0.0285(4) 0.5191(3) 0.126(2) Uani 1 1 d . . . . .
F15 F 0.5326(5) 0.0174(4) 0.3964(3) 0.131(2) Uani 1 1 d . . . . .
F16 F 0.6154(5) 0.5796(4) 0.4860(3) 0.126(2) Uani 1 1 d . . . . .
F17 F 1.1119(5) 0.0602(4) 0.4881(3) 0.127(2) Uani 1 1 d . . . . .
F18 F 0.7703(5) 0.7042(4) 0.5000(3) 0.129(2) Uani 1 1 d . . . . .
F20 F 1.2521(4) 0.2248(4) 0.6802(3) 0.117(2) Uani 1 1 d . . . . .
F21 F 0.7262(7) 0.2902(5) 0.4213(3) 0.155(3) Uani 1 1 d . . . . .
F24 F 0.5854(7) 0.1748(6) 0.3476(3) 0.162(3) Uani 1 1 d . . . . .
Al1 Al 0.85734(17) 0.27994(15) 0.56600(11) 0.0660(6) Uani 1 1 d . . . . .
P1 P 0.60091(17) 0.2686(2) 0.69591(12) 0.0977(9) Uani 1 1 d . . . . .
P2 P 0.88845(15) 0.49465(15) 0.77392(9) 0.0722(5) Uani 1 1 d . . . . .
Mo1 Mo 0.750000 0.36926(5) 0.750000 0.0467(2) Uani 1 2 d S T P A .
O1 O 0.8491(3) 0.2779(3) 0.6470(2) 0.0565(11) Uani 1 1 d . . . . .
O2 O 0.7388(3) 0.3947(3) 0.65197(19) 0.0569(10) Uani 1 1 d . . . . .

loop_
_atom_site_aniso_label
_atom_site_aniso_U_11
_atom_site_aniso_U_22
_atom_site_aniso_U_33
_atom_site_aniso_U_23
_atom_site_aniso_U_13
_atom_site_aniso_U_12
C38A 0.099(4) 0.135(6) 0.106(4) -0.006(4) 0.043(4) -0.030(4)
C41A 0.099(4) 0.135(6) 0.106(4) -0.006(4) 0.043(4) -0.030(4)
C48A 0.099(4) 0.135(6) 0.106(4) -0.006(4) 0.043(4) -0.030(4)
C49A 0.099(4) 0.135(6) 0.106(4) -0.006(4) 0.043(4) -0.030(4)
C51A 0.099(4) 0.135(6) 0.106(4) -0.006(4) 0.043(4) -0.030(4)
C54A 0.099(4) 0.135(6) 0.106(4) -0.006(4) 0.043(4) -0.030(4)
C59A 0.099(4) 0.135(6) 0.106(4) -0.006(4) 0.043(4) -0.030(4)
C38B 0.099(4) 0.135(6) 0.106(4) -0.006(4) 0.043(4) -0.030(4)
C41B 0.033(6) 0.058(9) 0.099(12) 0.041(8) 0.017(6) 0.001(6)
C48B 0.099(4) 0.135(6) 0.106(4) -0.006(4) 0.043(4) -0.030(4)
C49B 0.099(4) 0.135(6) 0.106(4) -0.006(4) 0.043(4) -0.030(4)
C51B 0.099(4) 0.135(6) 0.106(4) -0.006(4) 0.043(4) -0.030(4)
C54B 0.099(4) 0.135(6) 0.106(4) -0.006(4) 0.043(4) -0.030(4)
C59B 0.099(4) 0.135(6) 0.106(4) -0.006(4) 0.043(4) -0.030(4)
C1 0.046(3) 0.047(3) 0.068(4) -0.002(3) 0.028(3) -0.005(3)
C23 0.120(7) 0.059(5) 0.146(8) -0.025(5) 0.105(7) -0.008(5)
C25 0.102(6) 0.074(5) 0.060(4) -0.015(4) 0.053(4) -0.023(4)
C26 0.100(6) 0.069(5) 0.123(7) -0.034(5) 0.082(6) -0.022(4)
C27 0.075(5) 0.071(5) 0.142(8) -0.021(5) 0.070(6) -0.010(4)
C28 0.093(5) 0.070(5) 0.093(6) -0.037(4) 0.061(5) -0.023(4)
C29 0.097(6) 0.050(5) 0.136(8) -0.022(5) 0.050(6) -0.014(4)
C30 0.124(8) 0.099(7) 0.084(6) 0.024(5) 0.052(6) 0.015(6)
C31 0.094(5) 0.050(4) 0.102(6) -0.015(4) 0.073(5) -0.016(4)
C32 0.109(7) 0.102(7) 0.068(5) 0.006(5) 0.027(5) -0.019(6)
C33 0.103(6) 0.076(5) 0.084(5) -0.012(4) 0.069(5) -0.011(4)
C34 0.158(10) 0.106(8) 0.094(7) -0.041(6) 0.055(7) -0.025(7)
C35 0.092(6) 0.060(5) 0.165(9) -0.012(5) 0.095(7) -0.007(4)
C36 0.108(6) 0.082(6) 0.050(4) 0.006(4) 0.033(4) -0.005(5)
C37 0.078(5) 0.062(4) 0.117(6) -0.030(4) 0.069(5) -0.023(4)
C39 0.089(5) 0.061(5) 0.103(6) -0.026(5) 0.046(5) -0.002(4)
C40 0.135(8) 0.114(8) 0.078(6) -0.050(6) 0.053(6) -0.033(6)
C42 0.111(7) 0.078(6) 0.104(7) -0.043(6) 0.033(6) -0.005(5)
C43 0.084(6) 0.210(13) 0.098(7) -0.071(8) 0.054(5) -0.046(7)
C44 0.133(8) 0.096(7) 0.085(6) -0.005(5) 0.039(6) 0.001(6)
C45 0.155(9) 0.069(5) 0.084(5) -0.014(4) 0.082(6) -0.041(6)
C62 0.139(9) 0.204(13) 0.108(8) -0.086(9) 0.054(7) -0.090(10)
F5 0.069(2) 0.098(3) 0.131(4) -0.052(3) 0.063(3) -0.026(2)
F8 0.112(4) 0.074(3) 0.126(4) -0.022(3) 0.087(3) -0.030(3)
F9 0.095(3) 0.090(3) 0.067(3) 0.004(2) 0.018(2) -0.014(3)
F10 0.104(4) 0.088(3) 0.224(7) -0.025(4) 0.111(4) 0.005(3)
F11 0.132(4) 0.103(4) 0.117(4) -0.044(3) 0.085(4) -0.011(3)
F12 0.167(5) 0.073(3) 0.117(4) -0.006(3) 0.092(4) -0.032(3)
F13 0.100(3) 0.059(3) 0.134(4) -0.006(3) 0.031(3) -0.016(2)
F14 0.129(4) 0.068(3) 0.164(6) -0.015(3) 0.017(4) -0.028(3)
F15 0.128(4) 0.089(4) 0.154(5) -0.056(4) 0.010(4) -0.017(3)
F16 0.128(5) 0.107(4) 0.116(4) 0.032(4) -0.005(4) 0.012(4)
F17 0.151(5) 0.093(4) 0.182(6) -0.050(4) 0.120(5) -0.004(3)
F18 0.180(6) 0.085(4) 0.124(4) 0.037(3) 0.049(4) 0.003(4)
F20 0.069(3) 0.125(4) 0.174(6) -0.040(4) 0.062(3) -0.012(3)
F21 0.259(9) 0.147(6) 0.072(3) -0.027(4) 0.068(4) -0.088(6)
F24 0.245(9) 0.150(6) 0.083(4) -0.046(4) 0.035(5) -0.033(6)
Al1 0.0796(13) 0.0602(12) 0.0783(13) -0.0186(10) 0.0543(11) -0.0159(10)
P1 0.0780(13) 0.137(2) 0.1001(16) -0.0580(15) 0.0603(12) -0.0523(14)
P2 0.0761(11) 0.0821(13) 0.0708(11) -0.0057(10) 0.0408(9) -0.0240(10)
Mo1 0.0419(4) 0.0584(4) 0.0464(4) 0.000 0.0232(3) 0.000
O1 0.060(2) 0.052(2) 0.074(3) -0.009(2) 0.046(2) -0.0042(19)
O2 0.066(3) 0.065(3) 0.046(2) -0.001(2) 0.0261(19) 0.009(2)

loop_
_atom_type_symbol
_atom_type_description
_atom_type_scat_dispersion_real
_atom_type_scat_dispersion_imag
_atom_type_scat_source
C C 0.0180 0.0090 'International Tables Vol C Tables 4.2.6.8 and 6.1.1.4'
H H 0.0000 0.0000 'International Tables Vol C Tables 4.2.6.8 and 6.1.1.4'
N N 0.0310 0.0180 'International Tables Vol C Tables 4.2.6.8 and 6.1.1.4'
F F 0.0730 0.0530 'International Tables Vol C Tables 4.2.6.8 and 6.1.1.4'
Al Al 0.2130 0.2450 'International Tables Vol C Tables 4.2.6.8 and 6.1.1.4'
P P 0.2960 0.4330 'International Tables Vol C Tables 4.2.6.8 and 6.1.1.4'
Mo Mo -0.0480 2.7340 'International Tables Vol C Tables 4.2.6.8 and 6.1.1.4'
O O 0.0490 0.0320 'International Tables Vol C Tables 4.2.6.8 and 6.1.1.4'

loop_
_geom_angle_atom_site_label_1
_geom_angle_atom_site_label_2
_geom_angle_atom_site_label_3
_geom_angle
_geom_angle_site_symmetry_1
_geom_angle_site_symmetry_3
_geom_angle_publ_flag
C59A C38A P2 117(2) . . ?
C54A C41A P1 107.8(18) . 4_757 ?
C54A C41A C49A 161(2) . 4_757 ?
P1 C41A C49A 53.9(10) 4_757 4_757 ?
C48A C49A P1 100.4(15) . . ?
C48A C49A C41A 150.1(18) . 4_757 ?
P1 C49A C41A 52.4(11) . 4_757 ?
C41A C54A P2 119.4(17) . . ?
C59B C38B P2 124(3) . . ?
C48B C49B P1 121(2) . . ?
C41B C54B P2 105.2(15) . . ?
O2 C1 O1 126.8(6) . . ?
O2 C1 Mo1 77.0(3) . . ?
O1 C1 Mo1 156.2(5) . . ?
F17 C23 C35 120.6(8) . . ?
F17 C23 C26 121.2(10) . . ?
C35 C23 C26 118.2(8) . . ?
C36 C25 C33 115.1(8) . . ?
C36 C25 Al1 122.0(6) . . ?
C33 C25 Al1 122.7(7) . . ?
F11 C26 C23 116.5(7) . . ?
F11 C26 C31 119.0(8) . . ?
C23 C26 C31 124.4(10) . . ?
F20 C27 C35 119.6(8) . . ?
F20 C27 C37 122.3(7) . . ?
C35 C27 C37 118.1(9) . . ?
C39 C28 C40 114.7(8) . . ?
C39 C28 Al1 123.2(7) . . ?
C40 C28 Al1 122.0(7) . . ?
F14 C29 C42 122.7(9) . . ?
F14 C29 C39 119.4(10) . . ?
C42 C29 C39 117.9(9) . . ?
C32 C30 C45 123.3(10) . . ?
C32 C30 F18 120.8(10) . . ?
C45 C30 F18 116.0(10) . . ?
C37 C31 C26 113.6(8) . . ?
C37 C31 Al1 123.4(5) . . ?
C26 C31 Al1 123.0(7) . . ?
F16 C32 C30 120.8(10) . . ?
F16 C32 C36 122.6(9) . . ?
C30 C32 C36 116.5(10) . . ?
F8 C33 C25 120.7(8) . . ?
F8 C33 C45 117.0(8) . . ?
C25 C33 C45 122.3(9) . . ?
C42 C34 F24 119.0(10) . . ?
C42 C34 C40 120.2(11) . . ?
F24 C34 C40 120.7(11) . . ?
F10 C35 C23 119.2(8) . . ?
F10 C35 C27 120.3(10) . . ?
C23 C35 C27 120.5(8) . . ?
F9 C36 C25 120.2(8) . . ?
F9 C36 C32 114.5(8) . . ?
C25 C36 C32 125.3(9) . . ?
C31 C37 F5 118.7(6) . . ?
C31 C37 C27 125.2(7) . . ?
F5 C37 C27 116.1(8) . . ?
C28 C39 F13 119.7(8) . . ?
C28 C39 C29 123.4(10) . . ?
F13 C39 C29 116.9(8) . . ?
F21 C40 C34 117.5(10) . . ?
F21 C40 C28 119.8(8) . . ?
C34 C40 C28 122.6(11) . . ?
C34 C42 C29 121.1(10) . . ?
C34 C42 F15 120.7(11) . . ?
C29 C42 F15 118.1(10) . . ?
C44 C43 P1 120.3(7) . . ?
C30 C45 F12 125.3(9) . . ?
C30 C45 C33 117.6(8) . . ?
F12 C45 C33 117.0(10) . . ?
C51B C62 P2 132.5(15) . . ?
C51A C62 P2 106.9(11) . . ?
O1 Al1 C31 104.9(3) . . ?
O1 Al1 C28 108.8(3) . . ?
C31 Al1 C28 108.6(3) . . ?
O1 Al1 C25 103.9(2) . . ?
C31 Al1 C25 118.7(3) . . ?
C28 Al1 C25 111.3(4) . . ?
C41A P1 C49A 73.7(13) 4_757 . ?
C41A P1 C43 107.9(10) 4_757 . ?
C49A P1 C43 104.5(9) . . ?
C49B P1 C43 104.2(9) . . ?
C41A P1 C41B 19.5(10) 4_757 4_757 ?
C49A P1 C41B 91.8(10) . 4_757 ?
C43 P1 C41B 96.7(6) . 4_757 ?
C41A P1 Mo1 111.5(11) 4_757 . ?
C49A P1 Mo1 134.7(8) . . ?
C49B P1 Mo1 115.8(8) . . ?
C43 P1 Mo1 115.1(3) . . ?
C41B P1 Mo1 103.9(4) 4_757 . ?
C62 P2 C38B 108.7(11) . . ?
C62 P2 C38A 116.9(11) . . ?
C62 P2 C54A 105.6(9) . . ?
C38A P2 C54A 79.3(11) . . ?
C62 P2 C54B 88.2(9) . . ?
C38B P2 C54B 107.9(11) . . ?
C62 P2 Mo1 120.5(4) . . ?
C38B P2 Mo1 117.7(10) . . ?
C38A P2 Mo1 118.5(10) . . ?
C54A P2 Mo1 104.1(9) . . ?
C54B P2 Mo1 109.3(8) . . ?
C1 Mo1 C1 145.6(3) 4_757 . ?
C1 Mo1 O2 156.5(2) 4_757 . ?
C1 Mo1 O2 35.1(2) . . ?
C1 Mo1 O2 35.1(2) 4_757 4_757 ?
C1 Mo1 O2 156.5(2) . 4_757 ?
O2 Mo1 O2 160.7(2) . 4_757 ?
C1 Mo1 P1 78.08(19) 4_757 . ?
C1 Mo1 P1 82.50(17) . . ?
O2 Mo1 P1 79.44(13) . . ?
O2 Mo1 P1 111.97(12) 4_757 . ?
C1 Mo1 P1 82.50(16) 4_757 4_757 ?
C1 Mo1 P1 78.08(19) . 4_757 ?
O2 Mo1 P1 111.97(12) . 4_757 ?
O2 Mo1 P1 79.44(13) 4_757 4_757 ?
P1 Mo1 P1 110.60(15) . 4_757 ?
C1 Mo1 P2 88.04(16) 4_757 4_757 ?
C1 Mo1 P2 116.47(18) . 4_757 ?
O2 Mo1 P2 81.57(12) . 4_757 ?
O2 Mo1 P2 85.04(13) 4_757 4_757 ?
P1 Mo1 P2 80.36(9) . 4_757 ?
P1 Mo1 P2 163.50(8) 4_757 4_757 ?
C1 Mo1 P2 116.47(19) 4_757 . ?
C1 Mo1 P2 88.04(16) . . ?
O2 Mo1 P2 85.04(13) . . ?
O2 Mo1 P2 81.57(12) 4_757 . ?
P1 Mo1 P2 163.50(8) . . ?
P1 Mo1 P2 80.36(9) 4_757 . ?
P2 Mo1 P2 91.93(11) 4_757 . ?
C1 O1 Al1 132.5(4) . . ?
C1 O2 Mo1 67.9(3) . . ?

loop_
_geom_bond_atom_site_label_1
_geom_bond_atom_site_label_2
_geom_bond_distance
_geom_bond_site_symmetry_2
_geom_bond_publ_flag
C38A C59A 1.55(4) . ?
C38A P2 1.83(3) . ?
C41A C54A 1.63(4) . ?
C41A P1 1.67(2) 4_757 ?
C41A C49A 2.03(4) 4_757 ?
C48A C49A 1.62(4) . ?
C49A P1 1.71(2) . ?
C51A C62 1.63(2) . ?
C54A P2 1.83(3) . ?
C38B C59B 1.02(3) . ?
C38B P2 1.75(3) . ?
C41B C54B 1.33(3) . ?
C41B P1 2.041(13) 4_757 ?
C48B C49B 1.60(3) . ?
C49B P1 1.78(3) . ?
C51B C62 1.32(2) . ?
C54B P2 1.94(3) . ?
C1 O2 1.266(7) . ?
C1 O1 1.275(7) . ?
C1 Mo1 2.040(6) . ?
C23 F17 1.342(9) . ?
C23 C35 1.365(14) . ?
C23 C26 1.375(12) . ?
C25 C36 1.366(12) . ?
C25 C33 1.368(11) . ?
C25 Al1 2.030(9) . ?
C26 F11 1.353(11) . ?
C26 C31 1.387(10) . ?
C27 F20 1.345(11) . ?
C27 C35 1.371(12) . ?
C27 C37 1.374(11) . ?
C28 C39 1.336(11) . ?
C28 C40 1.389(13) . ?
C28 Al1 2.003(8) . ?
C29 F14 1.321(10) . ?
C29 C42 1.344(14) . ?
C29 C39 1.419(12) . ?
C30 C32 1.345(14) . ?
C30 C45 1.349(14) . ?
C30 F18 1.372(11) . ?
C31 C37 1.360(12) . ?
C31 Al1 2.001(8) . ?
C32 F16 1.310(11) . ?
C32 C36 1.405(13) . ?
C33 F8 1.356(10) . ?
C33 C45 1.439(12) . ?
C34 C42 1.310(15) . ?
C34 F24 1.356(13) . ?
C34 C40 1.375(14) . ?
C35 F10 1.347(10) . ?
C36 F9 1.341(9) . ?
C37 F5 1.366(8) . ?
C39 F13 1.342(10) . ?
C40 F21 1.323(12) . ?
C42 F15 1.359(10) . ?
C43 C44 1.414(14) . ?
C43 P1 1.865(9) . ?
C45 F12 1.362(10) . ?
C62 P2 1.750(12) . ?
Al1 O1 1.819(4) . ?
P1 Mo1 2.493(2) . ?
P2 Mo1 2.5449(19) . ?
Mo1 O2 2.144(4) . ?
Mo1 O2 2.144(4) 4_757 ?
